data_2205458
loop_
_publ_author_name
'Shang, Jian'
'Wang, Qing-Min'
'Huang, Run-Qiu'
'Chen, Li'
'Song, Hai-Bin'
'Mao, Chun-Hui'

_publ_section_title 1-<i>tert</i>-Butyl-2-(4-ethylbenzoyl)-1-(2-mercapto-3,5-dimethylbenzoyl)hydrazine
_journal_issue 4
_journal_name_full 'Acta Crystallographica Section E'
_journal_page_first o1043
_journal_page_last o1045
_journal_paper_doi 10.1107/S1600536805008123
_journal_volume 61
_journal_year 2005
_chemical_formula_iupac 'C22 H28 N2 O2 S'
_chemical_formula_moiety 'C22 H28 N2 O2 S'
_chemical_formula_sum 'C22 H28 N2 O2 S'
_chemical_formula_weight 384.52
_chemical_name_systematic
;
1-tert-Butyl-2-(4-ethylbenzoyl)-1-(2-mercapto-3,5-dimethylbenzoyl)hydrazine
;
_space_group_IT_number 14
_symmetry_cell_setting monoclinic
_symmetry_space_group_name_Hall '-P 2yn'
_symmetry_space_group_name_H-M 'P 1 21/n 1'
_atom_sites_solution_hydrogens geom
_atom_sites_solution_primary direct
_atom_sites_solution_secondary difmap
_cell_angle_alpha 90.00
_cell_angle_beta 97.776(5)
_cell_angle_gamma 90.00
_cell_formula_units_Z 4
_cell_length_a 11.656(3)
_cell_length_b 9.960(3)
_cell_length_c 18.796(5)
_cell_measurement_reflns_used 1021
_cell_measurement_temperature 293(2)
_cell_measurement_theta_max 21.59
_cell_measurement_theta_min 3.00
_cell_volume 2162.0(10)
_computing_cell_refinement SMART
_computing_data_collection 'SMART (Bruker, 1998)'
_computing_data_reduction 'SAINT (Bruker, 1999)'
_computing_molecular_graphics 'SHELXTL (Bruker, 1999)'
_computing_publication_material SHELXTL
_computing_structure_refinement 'SHELXL97 (Sheldrick, 1997)'
_computing_structure_solution 'SHELXS97 (Sheldrick, 1997)'
_diffrn_ambient_temperature 293(2)
_diffrn_measured_fraction_theta_full 0.996
_diffrn_measured_fraction_theta_max 0.996
_diffrn_measurement_device_type 'Bruker SMART CCD area-detector'
_diffrn_measurement_method '\f and \w'
_diffrn_radiation_monochromator graphite
_diffrn_radiation_source 'fine-focus sealed tube'
_diffrn_radiation_type MoK\a
_diffrn_radiation_wavelength 0.71073
_diffrn_reflns_av_R_equivalents 0.0570
_diffrn_reflns_av_sigmaI/netI 0.0729
_diffrn_reflns_limit_h_max 14
_diffrn_reflns_limit_h_min -14
_diffrn_reflns_limit_k_max 4
_diffrn_reflns_limit_k_min -12
_diffrn_reflns_limit_l_max 23
_diffrn_reflns_limit_l_min -23
_diffrn_reflns_number 12135
_diffrn_reflns_theta_full 26.44
_diffrn_reflns_theta_max 26.44
_diffrn_reflns_theta_min 2.20
_diffrn_standards_number 0
_exptl_absorpt_coefficient_mu 0.168
_exptl_absorpt_correction_T_max 0.970
_exptl_absorpt_correction_T_min 0.938
_exptl_absorpt_correction_type multi-scan
_exptl_absorpt_process_details '(SADABS; Bruker, 1997)'
_exptl_crystal_colour colourless
_exptl_crystal_density_diffrn 1.181
_exptl_crystal_density_method 'not measured'
_exptl_crystal_description granular
_exptl_crystal_F_000 824
_exptl_crystal_size_max 0.30
_exptl_crystal_size_mid 0.24
_exptl_crystal_size_min 0.18
_refine_diff_density_max 0.411
_refine_diff_density_min -0.267
_refine_ls_extinction_method none
_refine_ls_goodness_of_fit_ref 0.990
_refine_ls_hydrogen_treatment mixed
_refine_ls_matrix_type full
_refine_ls_number_parameters 254
_refine_ls_number_reflns 4433
_refine_ls_number_restraints 2
_refine_ls_restrained_S_all 0.997
_refine_ls_R_factor_all 0.1437
_refine_ls_R_factor_gt 0.0595
_refine_ls_shift/su_max 0.001
_refine_ls_shift/su_mean 0.000
_refine_ls_structure_factor_coef Fsqd
_refine_ls_weighting_details 'calc w = 1/[\s^2^(Fo^2^)+(0.083P)^2^+0.0808P] where P = (Fo^2^+2Fc^2^)/3'
_refine_ls_weighting_scheme calc
_refine_ls_wR_factor_gt 0.1418
_refine_ls_wR_factor_ref 0.1759
_reflns_number_gt 2103
_reflns_number_total 4433
_reflns_threshold_expression I>2\s(I)
_cod_data_source_file cv6453.cif
_cod_data_source_block I
_cod_original_cell_volume 2162.1(10)
_cod_original_sg_symbol_H-M 'P 21/n'
_cod_database_code 2205458
_cod_database_fobs_code 2205458

loop_
_symmetry_equiv_pos_as_xyz
'x, y, z'
'-x+1/2, y+1/2, -z+1/2'
'-x, -y, -z'
'x-1/2, -y-1/2, z-1/2'

loop_
_atom_site_label
_atom_site_fract_x
_atom_site_fract_y
_atom_site_fract_z
_atom_site_U_iso_or_equiv
_atom_site_adp_type
_atom_site_calc_flag
_atom_site_refinement_flags
_atom_site_occupancy
_atom_site_type_symbol
S1 0.43437(8) 0.50344(10) 0.21838(4) 0.0717(3) Uani d . 1 S
H1 0.4146 0.4200 0.1880 0.108 Uiso d R 1 H
O1 0.21414(16) 0.3035(2) 0.23290(10) 0.0575(6) Uani d . 1 O
O2 0.0933(2) 0.4731(2) 0.41760(11) 0.0720(7) Uani d . 1 O
N1 0.1483(2) 0.4875(2) 0.28455(11) 0.0467(6) Uani d . 1 N
N2 0.1754(2) 0.5877(3) 0.33535(12) 0.0478(6) Uani d D 1 N
H2 0.206(2) 0.6628(18) 0.3231(14) 0.067(10) Uiso d D 1 H
C1 0.2287(2) 0.3927(3) 0.27809(15) 0.0481(7) Uani d . 1 C
C2 0.3404(2) 0.3997(3) 0.32907(15) 0.0497(7) Uani d . 1 C
C3 0.4413(3) 0.4426(3) 0.30521(16) 0.0571(8) Uani d . 1 C
C4 0.5470(3) 0.4357(4) 0.34899(19) 0.0668(9) Uani d . 1 C
C5 0.5484(3) 0.3821(4) 0.41679(19) 0.0746(10) Uani d . 1 C
H5 0.6188 0.3758 0.4465 0.090 Uiso calc R 1 H
C6 0.4488(3) 0.3371(3) 0.44259(16) 0.0662(9) Uani d . 1 C
C7 0.3447(3) 0.3473(3) 0.39758(16) 0.0591(9) Uani d . 1 C
H7 0.2768 0.3186 0.4137 0.071 Uiso calc R 1 H
C8 0.6583(3) 0.4822(5) 0.3237(2) 0.1029(14) Uani d . 1 C
H8A 0.7187 0.4861 0.3638 0.154 Uiso calc R 1 H
H8B 0.6470 0.5697 0.3025 0.154 Uiso calc R 1 H
H8C 0.6798 0.4202 0.2887 0.154 Uiso calc R 1 H
C9 0.4552(4) 0.2751(4) 0.51625(18) 0.0947(13) Uani d . 1 C
H9A 0.4721 0.1810 0.5134 0.142 Uiso calc R 1 H
H9B 0.3824 0.2866 0.5340 0.142 Uiso calc R 1 H
H9C 0.5153 0.3181 0.5483 0.142 Uiso calc R 1 H
C10 0.0323(2) 0.4921(3) 0.23757(15) 0.0516(8) Uani d . 1 C
C11 -0.0310(3) 0.3610(4) 0.24578(19) 0.0747(10) Uani d . 1 C
H11A 0.0106 0.2885 0.2273 0.112 Uiso calc R 1 H
H11B -0.1076 0.3660 0.2196 0.112 Uiso calc R 1 H
H11C -0.0362 0.3454 0.2957 0.112 Uiso calc R 1 H
C12 0.0532(3) 0.5152(4) 0.16048(16) 0.0762(10) Uani d . 1 C
H12A 0.0992 0.5946 0.1580 0.114 Uiso calc R 1 H
H12B -0.0197 0.5263 0.1305 0.114 Uiso calc R 1 H
H12C 0.0932 0.4394 0.1442 0.114 Uiso calc R 1 H
C13 -0.0387(3) 0.6078(4) 0.26055(19) 0.0819(11) Uani d . 1 C
H13A -0.0538 0.5935 0.3089 0.123 Uiso calc R 1 H
H13B -0.1108 0.6132 0.2292 0.123 Uiso calc R 1 H
H13C 0.0033 0.6902 0.2581 0.123 Uiso calc R 1 H
C14 0.1402(2) 0.5754(3) 0.40142(15) 0.0519(8) Uani d . 1 C
C15 0.1607(2) 0.6919(3) 0.45014(13) 0.0467(7) Uani d . 1 C
C16 0.2196(3) 0.8064(3) 0.43483(16) 0.0631(9) Uani d . 1 C
H16 0.2505 0.8122 0.3918 0.076 Uiso calc R 1 H
C17 0.2331(3) 0.9117(4) 0.48231(16) 0.0739(10) Uani d . 1 C
H17 0.2731 0.9876 0.4707 0.089 Uiso calc R 1 H
C18 0.1891(3) 0.9079(4) 0.54654(16) 0.0683(10) Uani d . 1 C
C19 0.1303(3) 0.7942(4) 0.56147(16) 0.0751(10) Uani d . 1 C
H19 0.0992 0.7891 0.6044 0.090 Uiso calc R 1 H
C20 0.1162(3) 0.6875(4) 0.51452(16) 0.0647(9) Uani d . 1 C
H20 0.0763 0.6116 0.5263 0.078 Uiso calc R 1 H
C21 0.2038(4) 1.0247(5) 0.59777(19) 0.0969(13) Uani d D 1 C
H21A 0.1882 0.9951 0.6447 0.116 Uiso calc R 1 H
H21B 0.2834 1.0553 0.6026 0.116 Uiso calc R 1 H
C22 0.1272(4) 1.1365(5) 0.5741(3) 0.138(2) Uani d D 1 C
H22A 0.1376 1.1614 0.5261 0.207 Uiso calc R 1 H
H22B 0.1453 1.2117 0.6056 0.207 Uiso calc R 1 H
H22C 0.0482 1.1101 0.5752 0.207 Uiso calc R 1 H

loop_
_atom_site_aniso_label
_atom_site_aniso_U_11
_atom_site_aniso_U_22
_atom_site_aniso_U_33
_atom_site_aniso_U_12
_atom_site_aniso_U_13
_atom_site_aniso_U_23
S1 0.0753(6) 0.0771(7) 0.0665(6) -0.0105(5) 0.0225(4) 0.0025(5)
O1 0.0626(13) 0.0531(13) 0.0573(12) 0.0026(11) 0.0101(10) -0.0166(11)
O2 0.0869(16) 0.0603(15) 0.0760(15) -0.0176(13) 0.0375(13) 0.0017(12)
N1 0.0465(13) 0.0456(15) 0.0488(13) -0.0010(13) 0.0095(11) -0.0086(12)
N2 0.0570(15) 0.0415(16) 0.0477(14) -0.0069(14) 0.0173(12) -0.0056(13)
C1 0.0503(18) 0.0471(19) 0.0501(16) -0.0012(16) 0.0188(14) 0.0025(16)
C2 0.0511(17) 0.0462(18) 0.0525(17) 0.0036(15) 0.0094(14) -0.0051(15)
C3 0.0566(19) 0.054(2) 0.0623(19) 0.0004(17) 0.0133(16) -0.0056(16)
C4 0.055(2) 0.068(2) 0.079(2) 0.0013(18) 0.0103(18) -0.005(2)
C5 0.061(2) 0.082(3) 0.075(2) 0.001(2) -0.0098(18) -0.005(2)
C6 0.073(2) 0.066(2) 0.0571(19) 0.007(2) -0.0001(18) -0.0055(17)
C7 0.061(2) 0.060(2) 0.0574(19) 0.0027(17) 0.0119(16) -0.0010(17)
C8 0.052(2) 0.129(4) 0.128(3) -0.012(2) 0.013(2) 0.010(3)
C9 0.107(3) 0.102(3) 0.070(2) 0.002(3) -0.008(2) 0.014(2)
C10 0.0479(17) 0.051(2) 0.0551(17) 0.0004(16) 0.0035(14) 0.0017(16)
C11 0.058(2) 0.068(2) 0.096(3) -0.0148(19) 0.0022(18) 0.014(2)
C12 0.074(2) 0.089(3) 0.065(2) -0.001(2) 0.0050(17) 0.015(2)
C13 0.063(2) 0.081(3) 0.099(3) 0.021(2) 0.0014(19) -0.011(2)
C14 0.0525(18) 0.052(2) 0.0549(18) 0.0004(16) 0.0196(14) 0.0045(17)
C15 0.0476(17) 0.054(2) 0.0403(15) 0.0012(15) 0.0138(13) 0.0010(15)
C16 0.077(2) 0.069(2) 0.0475(17) -0.0116(19) 0.0233(16) -0.0126(18)
C17 0.094(3) 0.075(3) 0.0554(19) -0.023(2) 0.0218(18) -0.0137(19)
C18 0.074(2) 0.081(3) 0.0502(19) 0.000(2) 0.0115(16) -0.0156(19)
C19 0.086(3) 0.099(3) 0.0452(18) -0.002(2) 0.0252(17) -0.009(2)
C20 0.072(2) 0.072(2) 0.0542(18) -0.0052(19) 0.0220(16) 0.0033(19)
C21 0.097(3) 0.123(4) 0.069(2) 0.006(3) 0.006(2) -0.035(3)
C22 0.134(4) 0.149(5) 0.127(4) 0.048(4) 0.003(3) -0.057(4)

loop_
_atom_type_symbol
_atom_type_description
_atom_type_scat_dispersion_real
_atom_type_scat_dispersion_imag
_atom_type_scat_source
C C 0.0033 0.0016 'International Tables Vol C Tables 4.2.6.8 and 6.1.1.4'
H H 0.0000 0.0000 'International Tables Vol C Tables 4.2.6.8 and 6.1.1.4'
N N 0.0061 0.0033 'International Tables Vol C Tables 4.2.6.8 and 6.1.1.4'
O O 0.0106 0.0060 'International Tables Vol C Tables 4.2.6.8 and 6.1.1.4'
S S 0.1246 0.1234 'International Tables Vol C Tables 4.2.6.8 and 6.1.1.4'

loop_
_geom_angle_atom_site_label_1
_geom_angle_atom_site_label_2
_geom_angle_atom_site_label_3
_geom_angle
C3 S1 H1 102.8
C1 N1 N2 118.0(2)
C1 N1 C10 123.1(2)
N2 N1 C10 118.8(2)
C14 N2 N1 119.6(2)
C14 N2 H2 120.0(19)
N1 N2 H2 119.9(19)
O1 C1 N1 122.6(3)
O1 C1 C2 120.0(3)
N1 C1 C2 117.5(3)
C3 C2 C7 119.5(3)
C3 C2 C1 120.5(2)
C7 C2 C1 119.6(3)
C2 C3 C4 121.2(3)
C2 C3 S1 118.7(2)
C4 C3 S1 120.0(2)
C5 C4 C3 117.7(3)
C5 C4 C8 120.4(3)
C3 C4 C8 121.9(3)
C4 C5 C6 122.7(3)
C4 C5 H5 118.6
C6 C5 H5 118.6
C7 C6 C5 117.8(3)
C7 C6 C9 121.4(3)
C5 C6 C9 120.8(3)
C2 C7 C6 121.0(3)
C2 C7 H7 119.5
C6 C7 H7 119.5
C4 C8 H8A 109.5
C4 C8 H8B 109.5
H8A C8 H8B 109.5
C4 C8 H8C 109.5
H8A C8 H8C 109.5
H8B C8 H8C 109.5
C6 C9 H9A 109.5
C6 C9 H9B 109.5
H9A C9 H9B 109.5
C6 C9 H9C 109.5
H9A C9 H9C 109.5
H9B C9 H9C 109.5
N1 C10 C13 109.7(2)
N1 C10 C11 108.8(2)
C13 C10 C11 109.5(3)
N1 C10 C12 108.4(2)
C13 C10 C12 108.7(3)
C11 C10 C12 111.7(3)
C10 C11 H11A 109.5
C10 C11 H11B 109.5
H11A C11 H11B 109.5
C10 C11 H11C 109.5
H11A C11 H11C 109.5
H11B C11 H11C 109.5
C10 C12 H12A 109.5
C10 C12 H12B 109.5
H12A C12 H12B 109.5
C10 C12 H12C 109.5
H12A C12 H12C 109.5
H12B C12 H12C 109.5
C10 C13 H13A 109.5
C10 C13 H13B 109.5
H13A C13 H13B 109.5
C10 C13 H13C 109.5
H13A C13 H13C 109.5
H13B C13 H13C 109.5
O2 C14 N2 120.2(3)
O2 C14 C15 123.0(3)
N2 C14 C15 116.8(3)
C20 C15 C16 117.7(3)
C20 C15 C14 118.0(3)
C16 C15 C14 124.2(2)
C17 C16 C15 120.8(3)
C17 C16 H16 119.6
C15 C16 H16 119.6
C16 C17 C18 121.8(3)
C16 C17 H17 119.1
C18 C17 H17 119.1
C19 C18 C17 117.3(3)
C19 C18 C21 121.6(3)
C17 C18 C21 121.2(4)
C18 C19 C20 121.7(3)
C18 C19 H19 119.1
C20 C19 H19 119.1
C19 C20 C15 120.7(3)
C19 C20 H20 119.6
C15 C20 H20 119.6
C22 C21 C18 112.6(3)
C22 C21 H21A 109.1
C18 C21 H21A 109.1
C22 C21 H21B 109.1
C18 C21 H21B 109.1
H21A C21 H21B 107.8
C21 C22 H22A 109.5
C21 C22 H22B 109.5
H22A C22 H22B 109.5
C21 C22 H22C 109.5
H22A C22 H22C 109.5
H22B C22 H22C 109.5

loop_
_geom_bond_atom_site_label_1
_geom_bond_atom_site_label_2
_geom_bond_distance
_geom_bond_publ_flag
S1 C3 1.733(3) ?
S1 H1 1.0 ?
O1 C1 1.225(3) ?
O2 C14 1.215(3) ?
N1 C1 1.347(3) yes
N1 N2 1.388(3) yes
N1 C10 1.512(4) ?
N2 C14 1.365(3) yes
N2 H2 0.870(10) ?
C1 C2 1.510(4) ?
C2 C3 1.383(4) ?
C2 C7 1.384(4) ?
C3 C4 1.388(4) ?
C4 C5 1.380(4) ?
C4 C8 1.513(5) ?
C5 C6 1.391(5) ?
C5 H5 0.9300 ?
C6 C7 1.386(4) ?
C6 C9 1.509(5) ?
C7 H7 0.9300 ?
C8 H8A 0.9600 ?
C8 H8B 0.9600 ?
C8 H8C 0.9600 ?
C9 H9A 0.9600 ?
C9 H9B 0.9600 ?
C9 H9C 0.9600 ?
C10 C13 1.516(4) ?
C10 C11 1.519(4) ?
C10 C12 1.519(4) ?
C11 H11A 0.9600 ?
C11 H11B 0.9600 ?
C11 H11C 0.9600 ?
C12 H12A 0.9600 ?
C12 H12B 0.9600 ?
C12 H12C 0.9600 ?
C13 H13A 0.9600 ?
C13 H13B 0.9600 ?
C13 H13C 0.9600 ?
C14 C15 1.477(4) ?
C15 C20 1.380(4) ?
C15 C16 1.381(4) ?
C16 C17 1.372(4) ?
C16 H16 0.9300 ?
C17 C18 1.374(4) ?
C17 H17 0.9300 ?
C18 C19 1.372(5) ?
C18 C21 1.505(5) ?
C19 C20 1.377(4) ?
C19 H19 0.9300 ?
C20 H20 0.9300 ?
C21 C22 1.458(5) ?
C21 H21A 0.9700 ?
C21 H21B 0.9700 ?
C22 H22A 0.9600 ?
C22 H22B 0.9600 ?
C22 H22C 0.9600 ?

loop_
_geom_hbond_atom_site_label_D
_geom_hbond_atom_site_label_H
_geom_hbond_atom_site_label_A
_geom_hbond_site_symmetry_A
_geom_hbond_distance_DH
_geom_hbond_distance_HA
_geom_hbond_distance_DA
_geom_hbond_angle_DHA
N2 H2 O1 2 0.870(10) 2.053(13) 2.893(3) 162(3)
C16 H16 O1 2 0.93 2.44 3.346(3) 166
C20 H20 O2 3_566 0.93 2.51 3.315(4) 145

loop_
_geom_torsion_atom_site_label_1
_geom_torsion_atom_site_label_2
_geom_torsion_atom_site_label_3
_geom_torsion_atom_site_label_4
_geom_torsion
_geom_torsion_publ_flag
C1 N1 N2 C14 -96.5(3) yes
C10 N1 N2 C14 85.6(3) ?
N2 N1 C1 O1 -177.1(2) yes
C10 N1 C1 O1 0.7(4) ?
N2 N1 C1 C2 2.6(3) ?
C10 N1 C1 C2 -179.5(2) ?
O1 C1 C2 C3 73.7(4) yes
N1 C1 C2 C3 -106.1(3) ?
O1 C1 C2 C7 -98.4(3) ?
N1 C1 C2 C7 81.9(3) ?
C7 C2 C3 C4 -0.7(5) ?
C1 C2 C3 C4 -172.8(3) ?
C7 C2 C3 S1 178.2(2) ?
C1 C2 C3 S1 6.2(4) ?
C2 C3 C4 C5 1.2(5) ?
S1 C3 C4 C5 -177.8(3) ?
C2 C3 C4 C8 180.0(3) ?
S1 C3 C4 C8 1.0(5) ?
C3 C4 C5 C6 -0.8(5) ?
C8 C4 C5 C6 -179.6(3) ?
C4 C5 C6 C7 0.0(5) ?
C4 C5 C6 C9 178.0(3) ?
C3 C2 C7 C6 -0.1(5) ?
C1 C2 C7 C6 172.0(3) ?
C5 C6 C7 C2 0.5(5) ?
C9 C6 C7 C2 -177.5(3) ?
C1 N1 C10 C13 178.0(3) ?
N2 N1 C10 C13 -4.1(3) ?
C1 N1 C10 C11 58.3(3) ?
N2 N1 C10 C11 -123.8(3) ?
C1 N1 C10 C12 -63.4(3) ?
N2 N1 C10 C12 114.5(3) ?
N1 N2 C14 O2 5.6(4) yes
N1 N2 C14 C15 -173.5(2) ?
O2 C14 C15 C20 -5.2(4) ?
N2 C14 C15 C20 173.9(3) ?
O2 C14 C15 C16 176.2(3) yes
N2 C14 C15 C16 -4.7(4) ?
C20 C15 C16 C17 0.0(5) ?
C14 C15 C16 C17 178.6(3) ?
C15 C16 C17 C18 0.0(6) ?
C16 C17 C18 C19 -0.3(5) ?
C16 C17 C18 C21 -179.5(3) ?
C17 C18 C19 C20 0.4(5) ?
C21 C18 C19 C20 179.6(3) ?
C18 C19 C20 C15 -0.4(5) ?
C16 C15 C20 C19 0.2(5) ?
C14 C15 C20 C19 -178.6(3) ?
C19 C18 C21 C22 -103.9(5) ?
C17 C18 C21 C22 75.2(5) ?

loop_
_cod_related_entry_id
_cod_related_entry_database
_cod_related_entry_code
1 ChemSpider 21129748
